data_7022127
loop_
_publ_author_name
'Singh, Roop Shikha'
'Yadav, Mahendra'
'Gupta, Rakesh Kumar'
'Pandey, Rampal'
'Pandey, Daya Shankar'

_publ_section_title
;
 Luminescent N,O-chelated chroman-BF2 complexes: structural variants of
 BODIPY.
;
_journal_issue 5
_journal_name_full 'Dalton transactions (Cambridge, England : 2003)'
_journal_page_first 1696
_journal_page_last 1707
_journal_paper_doi 10.1039/c2dt31820b
_journal_volume 42
_journal_year 2013
_chemical_formula_sum 'C19 H13 B F2 N2 O2'
_chemical_formula_weight 350.12
_space_group_IT_number 9
_symmetry_cell_setting monoclinic
_symmetry_Int_Tables_number 9
_symmetry_space_group_name_Hall 'C -2yc'
_symmetry_space_group_name_H-M 'C 1 c 1'
_atom_sites_solution_hydrogens geom
_atom_sites_solution_primary direct
_atom_sites_solution_secondary difmap
_audit_creation_method SHELXL-97
_cell_angle_alpha 90.00
_cell_angle_beta 99.368(5)
_cell_angle_gamma 90.00
_cell_formula_units_Z 4
_cell_length_a 12.4354(7)
_cell_length_b 16.4185(9)
_cell_length_c 7.8451(5)
_cell_measurement_reflns_used 3663
_cell_measurement_temperature 150(2)
_cell_measurement_theta_max 32.7399
_cell_measurement_theta_min 3.3138
_cell_volume 1580.38(16)
_computing_cell_refinement 'CrysAlis RED, Oxford Diffraction Ltd.,'
_computing_data_collection 'CrysAlis CCD, Oxford Diffraction Ltd.,'
_computing_data_reduction 'CrysAlis RED, Oxford Diffraction Ltd.,'
_computing_molecular_graphics Ortep3
_computing_publication_material Shelx97
_computing_structure_refinement 'SHELXL-97 (Sheldrick, 1997)'
_computing_structure_solution 'SHELXS-97 (Sheldrick, 1997)'
_diffrn_ambient_temperature 150(2)
_diffrn_detector_area_resol_mean 15.9948
_diffrn_measured_fraction_theta_full 0.998
_diffrn_measured_fraction_theta_max 0.998
_diffrn_measurement_device_type 'OXFORD DIFFRACTION XCALIBUR-S'
_diffrn_measurement_method \w/q-scan
_diffrn_radiation_monochromator graphite
_diffrn_radiation_type MoK\a
_diffrn_radiation_wavelength 0.71073
_diffrn_reflns_av_R_equivalents 0.0298
_diffrn_reflns_av_sigmaI/netI 0.0308
_diffrn_reflns_limit_h_max 14
_diffrn_reflns_limit_h_min -14
_diffrn_reflns_limit_k_max 18
_diffrn_reflns_limit_k_min -19
_diffrn_reflns_limit_l_max 9
_diffrn_reflns_limit_l_min -6
_diffrn_reflns_number 5036
_diffrn_reflns_theta_full 24.99
_diffrn_reflns_theta_max 24.99
_diffrn_reflns_theta_min 3.32
_diffrn_source 'Enhance (Mo) X-ray Source'
_diffrn_standards_decay_% <3%>
_exptl_absorpt_coefficient_mu 0.111
_exptl_absorpt_correction_T_max 0.9748
_exptl_absorpt_correction_T_min 0.9641
_exptl_absorpt_correction_type multi-scan
_exptl_absorpt_process_details
;
CrysAlis RED, Oxford Diffraction Ltd.,
Version 1.171.31.7 (release 18-10-2006 CrysAlis171 .NET)
(compiled Oct 18 2006,16:28:17)
Empirical absorption correction using spherical harmonics,
implemented in SCALE3 ABSPACK scaling algorithm.
;
_exptl_crystal_colour orange
_exptl_crystal_density_diffrn 1.472
_exptl_crystal_density_method 'not measured'
_exptl_crystal_description block
_exptl_crystal_F_000 720
_exptl_crystal_size_max 0.33
_exptl_crystal_size_mid 0.26
_exptl_crystal_size_min 0.23
_refine_diff_density_max 0.142
_refine_diff_density_min -0.193
_refine_diff_density_rms 0.043
_refine_ls_abs_structure_details 'Flack H D (1983), Acta Cryst. A39, 876-881'
_refine_ls_abs_structure_Flack 0.7(7)
_refine_ls_extinction_method none
_refine_ls_goodness_of_fit_ref 1.055
_refine_ls_hydrogen_treatment riding
_refine_ls_matrix_type full
_refine_ls_number_parameters 236
_refine_ls_number_reflns 2096
_refine_ls_number_restraints 2
_refine_ls_restrained_S_all 1.055
_refine_ls_R_factor_all 0.0346
_refine_ls_R_factor_gt 0.0307
_refine_ls_shift/su_max 0.000
_refine_ls_shift/su_mean 0.000
_refine_ls_structure_factor_coef Fsqd
_refine_ls_weighting_details 'calc w=1/[\s^2^(Fo^2^)+(0.0413P)^2^+0.0653P] where P=(Fo^2^+2Fc^2^)/3'
_refine_ls_weighting_scheme calc
_refine_ls_wR_factor_gt 0.0677
_refine_ls_wR_factor_ref 0.0688
_reflns_number_gt 1929
_reflns_number_total 2789
_reflns_threshold_expression >2sigma(I)
_cod_data_source_file c2dt31820b.txt
_cod_data_source_block 8
_cod_original_sg_symbol_H-M 'C c'
_cod_database_code 7022127

loop_
_symmetry_equiv_pos_as_xyz
'x, y, z'
'x, -y, z+1/2'
'x+1/2, y+1/2, z'
'x+1/2, -y+1/2, z+1/2'

loop_
_atom_site_label
_atom_site_type_symbol
_atom_site_fract_x
_atom_site_fract_y
_atom_site_fract_z
_atom_site_U_iso_or_equiv
_atom_site_adp_type
_atom_site_occupancy
_atom_site_symmetry_multiplicity
_atom_site_calc_flag
_atom_site_refinement_flags
B1 B 0.7235(2) 0.25884(16) 0.6310(4) 0.0258(6) Uani 1 1 d .
F1 F 0.78163(11) 0.24356(8) 0.79310(19) 0.0334(3) Uani 1 1 d .
F2 F 0.63009(10) 0.21221(8) 0.5979(2) 0.0358(4) Uani 1 1 d .
N1 N 0.79469(14) 0.23859(11) 0.4911(3) 0.0221(4) Uani 1 1 d .
N2 N 1.02315(14) 0.46891(11) 0.6034(2) 0.0216(4) Uani 1 1 d .
O1 O 0.68755(11) 0.34532(9) 0.6216(2) 0.0242(4) Uani 1 1 d .
O2 O 0.86790(11) 0.55218(9) 0.5957(2) 0.0245(4) Uani 1 1 d .
C1 C 0.75480(17) 0.40703(14) 0.6461(3) 0.0207(5) Uani 1 1 d .
C2 C 0.70953(17) 0.48643(14) 0.6774(3) 0.0216(5) Uani 1 1 d .
C3 C 0.60650(17) 0.49496(16) 0.7261(3) 0.0261(5) Uani 1 1 d .
H3 H 0.5679 0.4477 0.7515 0.031 Uiso 1 1 calc R
C4 C 0.55981(17) 0.57101(15) 0.7381(3) 0.0293(6) Uani 1 1 d .
C5 C 0.4514(2) 0.58014(19) 0.8001(4) 0.0424(7) Uani 1 1 d .
H5A H 0.3950 0.5946 0.7024 0.064 Uiso 1 1 calc R
H5B H 0.4568 0.6232 0.8877 0.064 Uiso 1 1 calc R
H5C H 0.4321 0.5286 0.8505 0.064 Uiso 1 1 calc R
C6 C 0.61689(18) 0.63896(15) 0.6945(3) 0.0312(6) Uani 1 1 d .
H6 H 0.5846 0.6912 0.6981 0.037 Uiso 1 1 calc R
C7 C 0.71879(18) 0.63312(15) 0.6461(3) 0.0275(5) Uani 1 1 d .
H7 H 0.7556 0.6805 0.6165 0.033 Uiso 1 1 calc R
C8 C 0.76590(17) 0.55710(14) 0.6418(3) 0.0236(5) Uani 1 1 d .
C9 C 0.92599(17) 0.48354(14) 0.6757(3) 0.0214(5) Uani 1 1 d .
H9 H 0.9436 0.4910 0.8037 0.026 Uiso 1 1 calc R
C10 C 0.86368(17) 0.40523(14) 0.6309(3) 0.0205(5) Uani 1 1 d .
C11 C 0.78106(18) 0.17460(14) 0.3835(3) 0.0267(5) Uani 1 1 d .
H11 H 0.7207 0.1384 0.3714 0.032 Uiso 1 1 calc R
C12 C 0.86775(18) 0.16855(15) 0.2919(3) 0.0295(5) Uani 1 1 d .
H12 H 0.8766 0.1288 0.2072 0.035 Uiso 1 1 calc R
C13 C 0.93804(17) 0.23126(14) 0.3477(3) 0.0248(5) Uani 1 1 d .
H13 H 1.0052 0.2423 0.3095 0.030 Uiso 1 1 calc R
C14 C 0.89288(16) 0.27599(14) 0.4711(3) 0.0211(5) Uani 1 1 d .
C15 C 0.92555(16) 0.35056(13) 0.5473(3) 0.0195(5) Uani 1 1 d .
C16 C 1.02758(17) 0.39127(13) 0.5364(3) 0.0217(5) Uani 1 1 d .
C17 C 1.12690(16) 0.38289(15) 0.4825(3) 0.0237(5) Uani 1 1 d .
H17 H 1.1535 0.3359 0.4324 0.028 Uiso 1 1 calc R
C18 C 1.18121(17) 0.45780(15) 0.5166(3) 0.0267(5) Uani 1 1 d .
H18 H 1.2514 0.4703 0.4908 0.032 Uiso 1 1 calc R
C19 C 1.11701(17) 0.50984(15) 0.5926(3) 0.0255(5) Uani 1 1 d .
H19 H 1.1346 0.5639 0.6305 0.031 Uiso 1 1 calc R

loop_
_atom_site_aniso_label
_atom_site_aniso_U_11
_atom_site_aniso_U_22
_atom_site_aniso_U_33
_atom_site_aniso_U_23
_atom_site_aniso_U_13
_atom_site_aniso_U_12
B1 0.0300(13) 0.0190(14) 0.0303(17) 0.0005(12) 0.0106(12) -0.0002(10)
F1 0.0460(8) 0.0302(8) 0.0270(8) 0.0054(7) 0.0148(6) 0.0056(6)
F2 0.0353(7) 0.0240(7) 0.0529(10) -0.0035(7) 0.0216(6) -0.0066(6)
N1 0.0256(9) 0.0156(10) 0.0257(11) 0.0007(9) 0.0062(8) -0.0003(7)
N2 0.0238(9) 0.0222(11) 0.0190(11) -0.0011(8) 0.0039(8) -0.0017(8)
O1 0.0245(8) 0.0195(8) 0.0306(10) -0.0008(7) 0.0105(7) -0.0011(6)
O2 0.0272(8) 0.0190(9) 0.0278(10) 0.0018(7) 0.0061(7) 0.0010(6)
C1 0.0266(11) 0.0204(12) 0.0159(11) 0.0023(10) 0.0059(9) 0.0018(9)
C2 0.0265(11) 0.0208(12) 0.0169(12) -0.0031(10) 0.0015(9) 0.0031(9)
C3 0.0259(12) 0.0286(13) 0.0235(14) 0.0006(11) 0.0029(10) 0.0016(9)
C4 0.0268(12) 0.0328(15) 0.0265(14) -0.0048(12) -0.0010(10) 0.0064(10)
C5 0.0354(14) 0.0429(17) 0.0501(19) -0.0072(14) 0.0104(13) 0.0135(11)
C6 0.0349(13) 0.0242(13) 0.0320(15) -0.0075(12) -0.0025(10) 0.0122(10)
C7 0.0332(13) 0.0209(12) 0.0270(14) -0.0024(11) 0.0006(10) 0.0013(9)
C8 0.0270(12) 0.0244(12) 0.0187(12) -0.0032(11) 0.0011(10) 0.0022(9)
C9 0.0249(11) 0.0211(12) 0.0185(13) -0.0009(10) 0.0048(9) 0.0005(9)
C10 0.0259(11) 0.0201(12) 0.0155(12) 0.0004(10) 0.0032(9) -0.0005(9)
C11 0.0296(12) 0.0182(12) 0.0332(14) 0.0003(11) 0.0076(10) -0.0019(10)
C12 0.0337(13) 0.0256(13) 0.0299(14) -0.0089(11) 0.0077(10) 0.0024(10)
C13 0.0232(11) 0.0253(13) 0.0274(14) -0.0008(11) 0.0084(9) 0.0017(9)
C14 0.0203(11) 0.0207(12) 0.0226(13) 0.0019(10) 0.0044(9) 0.0023(8)
C15 0.0215(11) 0.0215(12) 0.0156(11) 0.0038(10) 0.0031(9) 0.0033(9)
C16 0.0269(11) 0.0212(13) 0.0161(12) -0.0004(10) 0.0009(9) 0.0022(9)
C17 0.0225(11) 0.0282(13) 0.0207(13) -0.0001(11) 0.0047(9) 0.0018(9)
C18 0.0248(12) 0.0340(15) 0.0217(14) 0.0008(11) 0.0050(9) -0.0029(10)
C19 0.0261(12) 0.0273(13) 0.0223(13) -0.0004(11) 0.0010(9) -0.0060(9)

loop_
_atom_type_symbol
_atom_type_description
_atom_type_scat_dispersion_real
_atom_type_scat_dispersion_imag
_atom_type_scat_source
C C 0.0033 0.0016 'International Tables Vol C Tables 4.2.6.8 and 6.1.1.4'
H H 0.0000 0.0000 'International Tables Vol C Tables 4.2.6.8 and 6.1.1.4'
O O 0.0106 0.0060 'International Tables Vol C Tables 4.2.6.8 and 6.1.1.4'
N N 0.0061 0.0033 'International Tables Vol C Tables 4.2.6.8 and 6.1.1.4'
F F 0.0171 0.0103 'International Tables Vol C Tables 4.2.6.8 and 6.1.1.4'
B B 0.0013 0.0007 'International Tables Vol C Tables 4.2.6.8 and 6.1.1.4'

loop_
_geom_angle_atom_site_label_1
_geom_angle_atom_site_label_2
_geom_angle_atom_site_label_3
_geom_angle
F1 B1 F2 111.8(2)
F1 B1 O1 109.1(2)
F2 B1 O1 106.47(18)
F1 B1 N1 109.79(18)
F2 B1 N1 107.9(2)
O1 B1 N1 111.74(19)
C11 N1 C14 107.26(18)
C11 N1 B1 125.73(19)
C14 N1 B1 126.41(19)
C19 N2 C16 110.11(18)
C19 N2 C9 136.6(2)
C16 N2 C9 113.09(17)
C1 O1 B1 123.55(17)
C8 O2 C9 110.67(16)
O1 C1 C10 125.8(2)
O1 C1 C2 117.56(18)
C10 C1 C2 116.5(2)
C3 C2 C8 118.59(19)
C3 C2 C1 122.1(2)
C8 C2 C1 119.07(19)
C4 C3 C2 121.3(2)
C4 C3 H3 119.3
C2 C3 H3 119.3
C3 C4 C6 117.9(2)
C3 C4 C5 121.0(2)
C6 C4 C5 121.0(2)
C4 C5 H5A 109.5
C4 C5 H5B 109.5
H5A C5 H5B 109.5
C4 C5 H5C 109.5
H5A C5 H5C 109.5
H5B C5 H5C 109.5
C7 C6 C4 122.5(2)
C7 C6 H6 118.8
C4 C6 H6 118.8
C8 C7 C6 118.7(2)
C8 C7 H7 120.7
C6 C7 H7 120.7
O2 C8 C7 118.2(2)
O2 C8 C2 120.92(19)
C7 C8 C2 120.88(19)
O2 C9 N2 110.88(17)
O2 C9 C10 111.43(18)
N2 C9 C10 101.43(18)
O2 C9 H9 110.9
N2 C9 H9 110.9
C10 C9 H9 110.9
C1 C10 C15 132.1(2)
C1 C10 C9 115.8(2)
C15 C10 C9 110.55(19)
N1 C11 C12 110.58(19)
N1 C11 H11 124.7
C12 C11 H11 124.7
C13 C12 C11 106.7(2)
C13 C12 H12 126.6
C11 C12 H12 126.6
C12 C13 C14 107.86(19)
C12 C13 H13 126.1
C14 C13 H13 126.1
C15 C14 N1 122.47(19)
C15 C14 C13 129.35(19)
N1 C14 C13 107.60(19)
C14 C15 C10 127.95(19)
C14 C15 C16 125.25(19)
C10 C15 C16 106.4(2)
C17 C16 N2 107.58(18)
C17 C16 C15 144.1(2)
N2 C16 C15 108.27(18)
C16 C17 C18 106.3(2)
C16 C17 H17 126.8
C18 C17 H17 126.8
C19 C18 C17 109.37(19)
C19 C18 H18 125.3
C17 C18 H18 125.3
N2 C19 C18 106.6(2)
N2 C19 H19 126.7
C18 C19 H19 126.7

loop_
_geom_bond_atom_site_label_1
_geom_bond_atom_site_label_2
_geom_bond_distance
B1 F1 1.379(3)
B1 F2 1.380(3)
B1 O1 1.487(3)
B1 N1 1.554(3)
N1 C11 1.341(3)
N1 C14 1.398(3)
N2 C19 1.361(3)
N2 C16 1.383(3)
N2 C9 1.436(3)
O1 C1 1.308(3)
O2 C8 1.377(3)
O2 C9 1.428(3)
C1 C10 1.379(3)
C1 C2 1.457(3)
C2 C3 1.403(3)
C2 C8 1.407(3)
C3 C4 1.387(3)
C3 H3 0.9500
C4 C6 1.395(4)
C4 C5 1.514(3)
C5 H5A 0.9800
C5 H5B 0.9800
C5 H5C 0.9800
C6 C7 1.384(3)
C6 H6 0.9500
C7 C8 1.382(3)
C7 H7 0.9500
C9 C10 1.513(3)
C9 H9 1.0000
C10 C15 1.412(3)
C11 C12 1.393(3)
C11 H11 0.9500
C12 C13 1.375(3)
C12 H12 0.9500
C13 C14 1.403(3)
C13 H13 0.9500
C14 C15 1.393(3)
C15 C16 1.449(3)
C16 C17 1.376(3)
C17 C18 1.408(3)
C17 H17 0.9500
C18 C19 1.371(3)
C18 H18 0.9500
C19 H19 0.9500

loop_
_geom_torsion_atom_site_label_1
_geom_torsion_atom_site_label_2
_geom_torsion_atom_site_label_3
_geom_torsion_atom_site_label_4
_geom_torsion
F1 B1 N1 C11 107.8(3)
F2 B1 N1 C11 -14.3(3)
O1 B1 N1 C11 -131.0(2)
F1 B1 N1 C14 -62.1(3)
F2 B1 N1 C14 175.81(19)
O1 B1 N1 C14 59.1(3)
F1 B1 O1 C1 59.3(3)
F2 B1 O1 C1 -179.9(2)
N1 B1 O1 C1 -62.3(3)
B1 O1 C1 C10 21.2(3)
B1 O1 C1 C2 -164.5(2)
O1 C1 C2 C3 16.9(3)
C10 C1 C2 C3 -168.2(2)
O1 C1 C2 C8 -156.8(2)
C10 C1 C2 C8 18.0(3)
C8 C2 C3 C4 0.5(3)
C1 C2 C3 C4 -173.3(2)
C2 C3 C4 C6 2.1(3)
C2 C3 C4 C5 -176.6(2)
C3 C4 C6 C7 -2.3(4)
C5 C4 C6 C7 176.5(2)
C4 C6 C7 C8 -0.3(4)
C9 O2 C8 C7 151.1(2)
C9 O2 C8 C2 -31.2(3)
C6 C7 C8 O2 -179.1(2)
C6 C7 C8 C2 3.1(3)
C3 C2 C8 O2 179.1(2)
C1 C2 C8 O2 -6.9(3)
C3 C2 C8 C7 -3.2(3)
C1 C2 C8 C7 170.8(2)
C8 O2 C9 N2 168.96(18)
C8 O2 C9 C10 56.8(2)
C19 N2 C9 O2 62.3(3)
C16 N2 C9 O2 -123.09(19)
C19 N2 C9 C10 -179.3(2)
C16 N2 C9 C10 -4.7(2)
O1 C1 C10 C15 19.0(4)
C2 C1 C10 C15 -155.4(2)
O1 C1 C10 C9 -176.6(2)
C2 C1 C10 C9 9.0(3)
O2 C9 C10 C1 -47.0(3)
N2 C9 C10 C1 -165.02(19)
O2 C9 C10 C15 120.7(2)
N2 C9 C10 C15 2.6(3)
C14 N1 C11 C12 -0.1(3)
B1 N1 C11 C12 -171.7(2)
N1 C11 C12 C13 0.7(3)
C11 C12 C13 C14 -0.9(3)
C11 N1 C14 C15 171.6(2)
B1 N1 C14 C15 -17.0(3)
C11 N1 C14 C13 -0.4(2)
B1 N1 C14 C13 171.0(2)
C12 C13 C14 C15 -170.4(2)
C12 C13 C14 N1 0.9(3)
N1 C14 C15 C10 -10.1(4)
C13 C14 C15 C10 160.1(2)
N1 C14 C15 C16 177.9(2)
C13 C14 C15 C16 -12.0(4)
C1 C10 C15 C14 -8.2(4)
C9 C10 C15 C14 -173.1(2)
C1 C10 C15 C16 165.1(2)
C9 C10 C15 C16 0.1(3)
C19 N2 C16 C17 0.2(2)
C9 N2 C16 C17 -175.9(2)
C19 N2 C16 C15 -178.9(2)
C9 N2 C16 C15 5.0(2)
C14 C15 C16 C17 -8.1(5)
C10 C15 C16 C17 178.4(3)
C14 C15 C16 N2 170.4(2)
C10 C15 C16 N2 -3.0(2)
N2 C16 C17 C18 -0.8(2)
C15 C16 C17 C18 177.7(3)
C16 C17 C18 C19 1.2(3)
C16 N2 C19 C18 0.5(3)
C9 N2 C19 C18 175.3(2)
C17 C18 C19 N2 -1.1(3)
